data_4113759
loop_
_publ_author_name
'Catherine Bergquist'
'Tauqir Fillebeen'
'Melissa M. Morlok'
'Gerard Parkin'

_publ_section_title
;
 Protonation and Reactivity towards Carbon Dioxide of the Mononuclear
 Tetrahedral Zinc and Cobalt Hydroxide Complexes, [TpBut,Me]ZnOH and
 [TpBut,Me]CoOH: Comparison of the Reactivity of the Metal Hydroxide
 Function in Synthetic Analogues of Carbonic Anhydrase
;
_journal_name_full 'Journal of the American Chemical Society'
_journal_page_first 6189
_journal_page_last 6199
_journal_paper_doi 10.1021/ja034711j
_journal_volume 125
_journal_year 2003
_chemical_formula_sum 'C45 H46 B2 Co F15 N6 O2'
_chemical_formula_weight 1068.43
_chemical_name_systematic
; 
 ? 
;
_space_group_IT_number 14
_symmetry_cell_setting monoclinic
_symmetry_space_group_name_Hall '-P 2yn'
_symmetry_space_group_name_H-M 'P 1 21/n 1'
_atom_sites_solution_hydrogens geom
_atom_sites_solution_primary direct
_atom_sites_solution_secondary difmap
_audit_creation_method SHELXL-97
_cell_angle_alpha 90.00
_cell_angle_beta 94.502(3)
_cell_angle_gamma 90.00
_cell_formula_units_Z 4
_cell_length_a 9.8536(11)
_cell_length_b 34.001(4)
_cell_length_c 14.7391(16)
_cell_measurement_temperature 233(2)
_cell_volume 4922.8(10)
_computing_cell_refinement 'Bruker SMART'
_computing_data_collection 'Bruker SMART'
_computing_data_reduction 'Bruker SHELXTL'
_computing_molecular_graphics 'Bruker SHELXTL'
_computing_publication_material 'Bruker SHELXTL'
_computing_structure_refinement 'SHELXL-97 (Sheldrick, 1997)'
_computing_structure_solution 'SHELXS-97 (Sheldrick, 1990)'
_diffrn_ambient_temperature 233(2)
_diffrn_measured_fraction_theta_full 0.915
_diffrn_measured_fraction_theta_max 0.915
_diffrn_measurement_device_type 'CCD area detector'
_diffrn_measurement_method 'phi and omega scans'
_diffrn_radiation_monochromator graphite
_diffrn_radiation_source 'fine-focus sealed tube'
_diffrn_radiation_type MoK\a
_diffrn_radiation_wavelength 0.71073
_diffrn_reflns_av_R_equivalents 0.0420
_diffrn_reflns_av_sigmaI/netI 0.0434
_diffrn_reflns_limit_h_max 9
_diffrn_reflns_limit_h_min -12
_diffrn_reflns_limit_k_max 42
_diffrn_reflns_limit_k_min -45
_diffrn_reflns_limit_l_max 16
_diffrn_reflns_limit_l_min -19
_diffrn_reflns_number 33845
_diffrn_reflns_theta_full 28.22
_diffrn_reflns_theta_max 28.22
_diffrn_reflns_theta_min 1.51
_exptl_absorpt_coefficient_mu 0.449
_exptl_absorpt_correction_T_max 0.9779
_exptl_absorpt_correction_T_min 0.6624
_exptl_absorpt_correction_type none
_exptl_crystal_density_diffrn 1.442
_exptl_crystal_F_000 2184
_exptl_crystal_size_max 1.00
_exptl_crystal_size_mid 0.20
_exptl_crystal_size_min 0.05
_refine_diff_density_max 0.415
_refine_diff_density_min -0.447
_refine_diff_density_rms 0.048
_refine_ls_extinction_coef 0.00002(17)
_refine_ls_extinction_expression Fc^*^=kFc[1+0.001xFc^2^\l^3^/sin(2\q)]^-1/4^
_refine_ls_extinction_method SHELXL
_refine_ls_goodness_of_fit_ref 1.032
_refine_ls_hydrogen_treatment mixed
_refine_ls_matrix_type full
_refine_ls_number_parameters 669
_refine_ls_number_reflns 11130
_refine_ls_number_restraints 0
_refine_ls_restrained_S_all 1.032
_refine_ls_R_factor_all 0.0763
_refine_ls_R_factor_gt 0.0468
_refine_ls_shift/su_max 0.003
_refine_ls_shift/su_mean 0.000
_refine_ls_structure_factor_coef Fsqd
_refine_ls_weighting_details 'calc w=1/[\s^2^(Fo^2^)+(0.0539P)^2^+1.5500P] where P=(Fo^2^+2Fc^2^)/3'
_refine_ls_weighting_scheme calc
_refine_ls_wR_factor_gt 0.1088
_refine_ls_wR_factor_ref 0.1203
_reflns_number_gt 7701
_reflns_number_total 11130
_reflns_threshold_expression >2sigma(I)
_cod_data_source_file ja034711jsi20030217_102428.cif
_cod_data_source_block ds10
_cod_database_code 4113759

loop_
_symmetry_equiv_pos_as_xyz
'x, y, z'
'-x+1/2, y+1/2, -z+1/2'
'-x, -y, -z'
'x-1/2, -y-1/2, z-1/2'

loop_
_atom_site_label
_atom_site_type_symbol
_atom_site_fract_x
_atom_site_fract_y
_atom_site_fract_z
_atom_site_U_iso_or_equiv
_atom_site_adp_type
_atom_site_occupancy
_atom_site_symmetry_multiplicity
_atom_site_calc_flag
_atom_site_refinement_flags
Co Co 0.36941(3) 0.620153(8) -0.724189(19) 0.03188(9) Uani 1 1 d .
O1 O 0.30559(19) 0.60101(6) -0.84581(12) 0.0448(4) Uani 1 1 d .
H3 H 0.251(4) 0.6148(10) -0.893(2) 0.087(11) Uiso 1 1 d .
H1 H 0.311(4) 0.5811(12) -0.855(3) 0.091(15) Uiso 1 1 d .
N11 N 0.52546(19) 0.67460(5) -0.62087(12) 0.0372(4) Uani 1 1 d .
N12 N 0.49214(18) 0.66719(5) -0.71213(12) 0.0346(4) Uani 1 1 d .
N21 N 0.32070(19) 0.64569(6) -0.55017(12) 0.0407(5) Uani 1 1 d .
N22 N 0.24308(18) 0.63674(6) -0.63002(12) 0.0377(4) Uani 1 1 d .
N31 N 0.53136(19) 0.60461(6) -0.56353(12) 0.0379(4) Uani 1 1 d .
N32 N 0.48896(18) 0.58424(5) -0.64187(12) 0.0365(4) Uani 1 1 d .
B1 B 0.4787(3) 0.64648(8) -0.54683(17) 0.0390(6) Uani 1 1 d .
H1A H 0.518(2) 0.6557(7) -0.4818(16) 0.039(6) Uiso 1 1 d .
C11 C 0.6606(4) 0.72278(9) -0.5223(2) 0.0686(9) Uani 1 1 d .
H11A H 0.5875 0.7257 -0.4824 0.103 Uiso 1 1 calc R
H11B H 0.7027 0.7482 -0.5308 0.103 Uiso 1 1 calc R
H11C H 0.7281 0.7046 -0.4952 0.103 Uiso 1 1 calc R
C12 C 0.6042(3) 0.70711(7) -0.61274(17) 0.0445(6) Uani 1 1 d .
C13 C 0.6211(3) 0.72097(7) -0.69836(17) 0.0468(6) Uani 1 1 d .
H13A H 0.6705 0.7434 -0.7131 0.056 Uiso 1 1 calc R
C14 C 0.5513(2) 0.69551(6) -0.75923(16) 0.0371(5) Uani 1 1 d .
C15 C 0.5390(3) 0.69686(7) -0.86202(16) 0.0448(6) Uani 1 1 d .
C16 C 0.3891(3) 0.70138(9) -0.89737(18) 0.0550(7) Uani 1 1 d .
H16A H 0.3377 0.6789 -0.8783 0.082 Uiso 1 1 calc R
H16B H 0.3824 0.7028 -0.9633 0.082 Uiso 1 1 calc R
H16C H 0.3526 0.7253 -0.8729 0.082 Uiso 1 1 calc R
C17 C 0.6187(4) 0.73243(11) -0.8940(2) 0.0854(11) Uani 1 1 d .
H17A H 0.5851 0.7562 -0.8673 0.128 Uiso 1 1 calc R
H17B H 0.6068 0.7343 -0.9599 0.128 Uiso 1 1 calc R
H17C H 0.7146 0.7292 -0.8752 0.128 Uiso 1 1 calc R
C18 C 0.5972(3) 0.65892(10) -0.8997(2) 0.0650(8) Uani 1 1 d .
H18A H 0.6899 0.6552 -0.8738 0.098 Uiso 1 1 calc R
H18B H 0.5966 0.6608 -0.9654 0.098 Uiso 1 1 calc R
H18C H 0.5420 0.6367 -0.8837 0.098 Uiso 1 1 calc R
C21 C 0.2897(4) 0.66490(12) -0.38979(19) 0.0794(10) Uani 1 1 d .
H21A H 0.3462 0.6438 -0.3637 0.119 Uiso 1 1 calc R
H21B H 0.2132 0.6690 -0.3533 0.119 Uiso 1 1 calc R
H21C H 0.3430 0.6889 -0.3909 0.119 Uiso 1 1 calc R
C22 C 0.2380(3) 0.65415(9) -0.48501(17) 0.0536(7) Uani 1 1 d .
C23 C 0.1060(3) 0.65111(9) -0.52161(18) 0.0562(7) Uani 1 1 d .
H23A H 0.0270 0.6555 -0.4913 0.067 Uiso 1 1 calc R
C24 C 0.1116(2) 0.64024(7) -0.61222(16) 0.0421(5) Uani 1 1 d .
C25 C -0.0039(2) 0.63499(8) -0.68532(17) 0.0471(6) Uani 1 1 d .
C26 C 0.0047(3) 0.66826(10) -0.7547(2) 0.0713(9) Uani 1 1 d .
H26A H -0.0096 0.6933 -0.7254 0.107 Uiso 1 1 calc R
H26B H -0.0648 0.6645 -0.8043 0.107 Uiso 1 1 calc R
H26C H 0.0938 0.6680 -0.7783 0.107 Uiso 1 1 calc R
C27 C -0.1400(3) 0.63690(13) -0.6424(2) 0.0810(10) Uani 1 1 d .
H27A H -0.1432 0.6164 -0.5968 0.122 Uiso 1 1 calc R
H27B H -0.2138 0.6331 -0.6892 0.122 Uiso 1 1 calc R
H27C H -0.1495 0.6624 -0.6141 0.122 Uiso 1 1 calc R
C28 C 0.0046(3) 0.59524(10) -0.7333(2) 0.0668(8) Uani 1 1 d .
H28A H 0.0913 0.5931 -0.7598 0.100 Uiso 1 1 calc R
H28B H -0.0688 0.5932 -0.7809 0.100 Uiso 1 1 calc R
H28C H -0.0034 0.5742 -0.6895 0.100 Uiso 1 1 calc R
C31 C 0.6832(3) 0.59523(9) -0.42097(19) 0.0645(8) Uani 1 1 d .
H31A H 0.7346 0.6191 -0.4296 0.097 Uiso 1 1 calc R
H31B H 0.7441 0.5749 -0.3957 0.097 Uiso 1 1 calc R
H31C H 0.6136 0.6004 -0.3795 0.097 Uiso 1 1 calc R
C32 C 0.6176(2) 0.58178(7) -0.51054(16) 0.0438(6) Uani 1 1 d .
C33 C 0.6308(3) 0.54657(8) -0.55488(17) 0.0487(6) Uani 1 1 d .
H33A H 0.6845 0.5250 -0.5341 0.058 Uiso 1 1 calc R
C34 C 0.5499(2) 0.54886(7) -0.63590(16) 0.0395(5) Uani 1 1 d .
C35 C 0.5258(3) 0.51807(7) -0.70935(17) 0.0460(6) Uani 1 1 d .
C36 C 0.5785(3) 0.53274(10) -0.7977(2) 0.0662(8) Uani 1 1 d .
H36A H 0.5339 0.5573 -0.8153 0.099 Uiso 1 1 calc R
H36B H 0.5591 0.5133 -0.8452 0.099 Uiso 1 1 calc R
H36C H 0.6760 0.5369 -0.7888 0.099 Uiso 1 1 calc R
C37 C 0.3740(3) 0.50819(8) -0.7221(2) 0.0580(7) Uani 1 1 d .
H37A H 0.3448 0.4970 -0.6663 0.087 Uiso 1 1 calc R
H37B H 0.3583 0.4894 -0.7712 0.087 Uiso 1 1 calc R
H37C H 0.3225 0.5320 -0.7369 0.087 Uiso 1 1 calc R
C38 C 0.6031(3) 0.48015(9) -0.6796(2) 0.0714(9) Uani 1 1 d .
H38A H 0.6995 0.4859 -0.6691 0.107 Uiso 1 1 calc R
H38B H 0.5893 0.4605 -0.7271 0.107 Uiso 1 1 calc R
H38C H 0.5691 0.4703 -0.6240 0.107 Uiso 1 1 calc R
B2 B 0.1156(3) 0.62747(8) -1.06079(17) 0.0352(6) Uani 1 1 d .
O2 O 0.14386(19) 0.63395(6) -0.96079(11) 0.0443(4) Uani 1 1 d .
H2 H 0.084(3) 0.6424(10) -0.937(2) 0.068(11) Uiso 1 1 d .
C41 C 0.2692(2) 0.62726(6) -1.09848(14) 0.0339(5) Uani 1 1 d .
C42 C 0.3581(2) 0.59607(7) -1.08020(16) 0.0404(5) Uani 1 1 d .
C43 C 0.4883(3) 0.59388(8) -1.10770(18) 0.0508(7) Uani 1 1 d .
C44 C 0.5385(3) 0.62519(9) -1.15362(19) 0.0551(7) Uani 1 1 d .
C45 C 0.4589(3) 0.65737(9) -1.17089(17) 0.0516(7) Uani 1 1 d .
C46 C 0.3278(2) 0.65779(7) -1.14356(16) 0.0412(5) Uani 1 1 d .
C51 C 0.0132(2) 0.66144(7) -1.10889(16) 0.0391(5) Uani 1 1 d .
C52 C -0.0496(3) 0.69144(8) -1.06497(19) 0.0518(7) Uani 1 1 d .
C53 C -0.1384(3) 0.71859(9) -1.1077(3) 0.0670(9) Uani 1 1 d .
C54 C -0.1693(3) 0.71576(10) -1.1999(3) 0.0694(10) Uani 1 1 d .
C55 C -0.1110(3) 0.68655(10) -1.2465(2) 0.0621(8) Uani 1 1 d .
C56 C -0.0230(3) 0.66043(8) -1.20132(18) 0.0499(6) Uani 1 1 d .
C61 C 0.0325(2) 0.58527(7) -1.07698(15) 0.0399(5) Uani 1 1 d .
C62 C -0.0729(3) 0.57611(9) -1.02343(18) 0.0517(7) Uani 1 1 d .
C63 C -0.1417(3) 0.54057(11) -1.0258(2) 0.0687(10) Uani 1 1 d .
C64 C -0.1089(4) 0.51274(10) -1.0873(2) 0.0749(11) Uani 1 1 d .
C65 C -0.0107(4) 0.52034(9) -1.1443(2) 0.0657(9) Uani 1 1 d .
C66 C 0.0577(3) 0.55598(8) -1.13887(18) 0.0486(6) Uani 1 1 d .
F42 F 0.31688(15) 0.56493(4) -1.03190(10) 0.0543(4) Uani 1 1 d .
F43 F 0.56497(17) 0.56192(5) -1.08922(14) 0.0804(6) Uani 1 1 d .
F44 F 0.66701(17) 0.62359(6) -1.18015(14) 0.0864(6) Uani 1 1 d .
F45 F 0.50859(18) 0.68851(6) -1.21363(13) 0.0802(6) Uani 1 1 d .
F46 F 0.25722(15) 0.69124(4) -1.16349(11) 0.0592(4) Uani 1 1 d .
F52 F -0.0270(2) 0.69632(5) -0.97354(12) 0.0772(5) Uani 1 1 d .
F53 F -0.1907(2) 0.74779(6) -1.06016(17) 0.1091(8) Uani 1 1 d .
F54 F -0.25492(19) 0.74171(7) -1.24242(18) 0.1074(8) Uani 1 1 d .
F55 F -0.1390(2) 0.68308(6) -1.33800(13) 0.1002(7) Uani 1 1 d .
F56 F 0.0320(2) 0.63237(5) -1.25250(10) 0.0694(5) Uani 1 1 d .
F62 F -0.11294(16) 0.60327(6) -0.96365(11) 0.0683(5) Uani 1 1 d .
F63 F -0.23665(19) 0.53325(7) -0.96807(14) 0.1029(8) Uani 1 1 d .
F64 F -0.1724(2) 0.47759(6) -1.09019(15) 0.1166(10) Uani 1 1 d .
F65 F 0.0235(3) 0.49275(5) -1.20379(14) 0.0998(7) Uani 1 1 d .
F66 F 0.15398(17) 0.56057(5) -1.19818(11) 0.0617(4) Uani 1 1 d .
C71 C -0.0854(8) 0.4691(3) -1.4812(11) 0.166(3) Uani 1 1 d .
H71A H -0.1432 0.4483 -1.4676 0.199 Uiso 1 1 calc R
C72 C -0.0581(9) 0.4986(5) -1.4228(6) 0.146(3) Uani 1 1 d .
H72A H -0.0990 0.4981 -1.3673 0.175 Uiso 1 1 calc R
C73 C 0.0261(12) 0.5294(3) -1.4387(8) 0.160(3) Uani 1 1 d .
H73A H 0.0425 0.5493 -1.3949 0.191 Uiso 1 1 calc R

loop_
_atom_site_aniso_label
_atom_site_aniso_U_11
_atom_site_aniso_U_22
_atom_site_aniso_U_33
_atom_site_aniso_U_23
_atom_site_aniso_U_13
_atom_site_aniso_U_12
Co 0.03212(15) 0.03325(16) 0.02935(15) -0.00400(12) -0.00329(10) 0.00156(13)
O1 0.0549(11) 0.0419(11) 0.0355(9) -0.0067(8) -0.0109(8) 0.0036(9)
N11 0.0407(10) 0.0349(10) 0.0341(10) -0.0074(8) -0.0092(8) 0.0029(8)
N12 0.0346(10) 0.0358(10) 0.0323(9) -0.0061(8) -0.0035(7) -0.0003(8)
N21 0.0447(11) 0.0453(12) 0.0315(10) -0.0085(8) -0.0011(8) 0.0077(9)
N22 0.0375(10) 0.0431(11) 0.0318(10) -0.0033(8) -0.0014(8) 0.0049(9)
N31 0.0413(10) 0.0383(10) 0.0325(10) -0.0012(8) -0.0065(8) 0.0022(8)
N32 0.0370(10) 0.0370(11) 0.0345(10) -0.0050(8) -0.0036(8) 0.0047(8)
B1 0.0432(14) 0.0397(15) 0.0325(13) -0.0059(11) -0.0068(11) 0.0051(12)
C11 0.095(2) 0.0495(17) 0.0561(17) -0.0140(13) -0.0248(16) -0.0127(16)
C12 0.0489(14) 0.0326(12) 0.0494(14) -0.0095(10) -0.0131(11) 0.0027(11)
C13 0.0521(15) 0.0311(12) 0.0550(15) -0.0013(11) -0.0087(12) -0.0061(11)
C14 0.0338(12) 0.0318(12) 0.0446(13) -0.0040(10) -0.0037(9) 0.0026(9)
C15 0.0481(14) 0.0454(14) 0.0406(13) 0.0013(11) 0.0011(10) -0.0073(11)
C16 0.0611(17) 0.0569(17) 0.0444(14) 0.0020(12) -0.0112(12) 0.0091(13)
C17 0.109(3) 0.091(3) 0.0572(19) 0.0126(18) 0.0108(18) -0.046(2)
C18 0.0658(19) 0.080(2) 0.0488(16) -0.0159(15) 0.0035(13) 0.0137(16)
C21 0.081(2) 0.118(3) 0.0394(16) -0.0227(17) 0.0061(15) 0.013(2)
C22 0.0584(16) 0.0646(18) 0.0384(14) -0.0085(12) 0.0076(12) 0.0086(14)
C23 0.0495(15) 0.076(2) 0.0445(15) -0.0041(13) 0.0135(11) 0.0129(14)
C24 0.0417(13) 0.0448(14) 0.0401(13) 0.0020(10) 0.0057(10) 0.0076(11)
C25 0.0351(12) 0.0589(16) 0.0474(14) 0.0078(12) 0.0039(10) 0.0043(11)
C26 0.067(2) 0.078(2) 0.0660(19) 0.0220(16) -0.0137(15) 0.0019(16)
C27 0.0404(16) 0.130(3) 0.074(2) 0.001(2) 0.0089(14) 0.0062(18)
C28 0.0556(17) 0.075(2) 0.0677(19) -0.0072(16) -0.0085(14) -0.0042(15)
C31 0.079(2) 0.0579(18) 0.0509(16) 0.0037(13) -0.0288(14) 0.0064(15)
C32 0.0477(14) 0.0435(14) 0.0384(12) 0.0053(11) -0.0081(10) 0.0011(11)
C33 0.0521(15) 0.0422(14) 0.0495(14) 0.0066(11) -0.0106(11) 0.0112(12)
C34 0.0375(12) 0.0375(13) 0.0431(13) 0.0006(10) 0.0015(10) 0.0063(10)
C35 0.0479(14) 0.0403(14) 0.0487(14) -0.0076(11) -0.0024(11) 0.0091(11)
C36 0.073(2) 0.069(2) 0.0582(18) -0.0137(15) 0.0118(15) 0.0068(16)
C37 0.0579(16) 0.0445(15) 0.0695(18) -0.0083(14) -0.0082(13) 0.0004(13)
C38 0.079(2) 0.0484(17) 0.083(2) -0.0157(15) -0.0123(17) 0.0263(16)
B2 0.0368(13) 0.0380(15) 0.0301(12) 0.0022(10) -0.0015(10) -0.0009(11)
O2 0.0411(10) 0.0588(11) 0.0322(9) -0.0048(8) -0.0020(7) 0.0061(9)
C41 0.0338(11) 0.0350(12) 0.0321(11) -0.0031(9) -0.0026(8) -0.0031(9)
C42 0.0392(13) 0.0410(14) 0.0404(13) 0.0005(10) -0.0011(10) -0.0034(10)
C43 0.0385(13) 0.0542(16) 0.0582(16) -0.0103(13) -0.0059(11) 0.0085(12)
C44 0.0345(13) 0.078(2) 0.0530(16) -0.0107(14) 0.0046(11) -0.0083(14)
C45 0.0463(15) 0.0644(18) 0.0441(14) 0.0029(12) 0.0035(11) -0.0201(13)
C46 0.0413(13) 0.0409(13) 0.0403(13) -0.0007(10) -0.0029(10) -0.0051(10)
C51 0.0339(12) 0.0394(13) 0.0437(13) 0.0069(10) 0.0012(10) -0.0038(10)
C52 0.0497(15) 0.0526(16) 0.0549(16) 0.0146(13) 0.0162(12) 0.0060(13)
C53 0.0548(17) 0.0545(18) 0.096(3) 0.0288(17) 0.0348(17) 0.0171(14)
C54 0.0383(15) 0.069(2) 0.100(3) 0.0489(19) 0.0018(15) 0.0026(14)
C55 0.0522(17) 0.0666(19) 0.0637(18) 0.0284(15) -0.0202(14) -0.0141(15)
C56 0.0485(14) 0.0506(16) 0.0483(15) 0.0091(12) -0.0099(11) -0.0108(12)
C61 0.0372(12) 0.0410(13) 0.0399(12) 0.0082(10) -0.0074(10) -0.0070(10)
C62 0.0401(14) 0.0681(18) 0.0455(15) 0.0183(13) -0.0056(11) -0.0069(13)
C63 0.0489(16) 0.091(2) 0.0628(19) 0.0433(19) -0.0175(14) -0.0296(17)
C64 0.080(2) 0.062(2) 0.075(2) 0.0332(18) -0.0433(18) -0.0374(18)
C65 0.088(2) 0.0453(17) 0.0578(17) 0.0082(14) -0.0310(16) -0.0156(16)
C66 0.0543(15) 0.0440(15) 0.0452(14) 0.0040(11) -0.0103(12) -0.0090(12)
F42 0.0527(9) 0.0439(8) 0.0651(9) 0.0127(7) -0.0034(7) 0.0021(7)
F43 0.0518(10) 0.0744(12) 0.1134(15) -0.0061(11) -0.0035(9) 0.0241(9)
F44 0.0414(9) 0.1209(17) 0.0990(14) -0.0071(12) 0.0192(9) -0.0070(10)
F45 0.0635(11) 0.0913(14) 0.0863(13) 0.0267(11) 0.0100(9) -0.0318(10)
F46 0.0569(9) 0.0404(8) 0.0801(11) 0.0181(8) 0.0031(8) -0.0040(7)
F52 0.1147(15) 0.0626(11) 0.0579(11) 0.0052(8) 0.0300(10) 0.0330(10)
F53 0.1218(18) 0.0806(14) 0.1341(19) 0.0434(13) 0.0681(15) 0.0564(13)
F54 0.0614(12) 0.1028(16) 0.157(2) 0.0816(15) 0.0009(12) 0.0211(11)
F55 0.1145(16) 0.1002(15) 0.0764(13) 0.0351(11) -0.0514(12) -0.0186(13)
F56 0.1017(13) 0.0637(10) 0.0395(8) -0.0016(8) -0.0141(8) 0.0010(10)
F62 0.0488(9) 0.0977(13) 0.0598(10) 0.0106(10) 0.0136(7) 0.0015(9)
F63 0.0622(11) 0.149(2) 0.0948(14) 0.0648(14) -0.0084(10) -0.0446(13)
F64 0.1388(19) 0.0818(14) 0.1172(16) 0.0497(12) -0.0663(15) -0.0778(14)
F65 0.154(2) 0.0493(11) 0.0882(14) -0.0163(10) -0.0369(13) -0.0145(12)
F66 0.0741(11) 0.0572(10) 0.0537(9) -0.0170(8) 0.0051(8) -0.0066(8)
C71 0.133(6) 0.185(9) 0.170(8) 0.076(7) -0.046(8) 0.044(5)
C72 0.098(4) 0.235(9) 0.106(5) 0.083(7) 0.022(4) 0.070(5)
C73 0.142(7) 0.201(9) 0.129(7) 0.028(5) -0.029(4) 0.099(7)

loop_
_atom_type_symbol
_atom_type_description
_atom_type_scat_dispersion_real
_atom_type_scat_dispersion_imag
_atom_type_scat_source
C C 0.0033 0.0016 'International Tables Vol C Tables 4.2.6.8 and 6.1.1.4'
B B 0.0013 0.0007 'International Tables Vol C Tables 4.2.6.8 and 6.1.1.4'
N N 0.0061 0.0033 'International Tables Vol C Tables 4.2.6.8 and 6.1.1.4'
F F 0.0171 0.0103 'International Tables Vol C Tables 4.2.6.8 and 6.1.1.4'
Co Co 0.3494 0.9721 'International Tables Vol C Tables 4.2.6.8 and 6.1.1.4'
O O 0.0106 0.0060 'International Tables Vol C Tables 4.2.6.8 and 6.1.1.4'
H H 0.0000 0.0000 'International Tables Vol C Tables 4.2.6.8 and 6.1.1.4'

loop_
_geom_angle_atom_site_label_1
_geom_angle_atom_site_label_2
_geom_angle_atom_site_label_3
_geom_angle
_geom_angle_site_symmetry_1
_geom_angle_site_symmetry_3
O1 Co N12 119.55(8) . .
O1 Co N22 123.39(8) . .
N12 Co N22 96.70(8) . .
O1 Co N32 118.37(8) . .
N12 Co N32 96.27(7) . .
N22 Co N32 96.74(7) . .
H1 O1 H3 112(4) . .
H1 O1 Co 119(3) . .
H3 O1 Co 128(2) . .
H1 O1 O2 111(3) . .
H3 O1 O2 6(2) . .
Co O1 O2 127.75(11) . .
C12 N11 N12 109.05(19) . .
C12 N11 B1 130.07(18) . .
N12 N11 B1 120.81(17) . .
C14 N12 N11 106.98(17) . .
C14 N12 Co 143.86(15) . .
N11 N12 Co 109.10(14) . .
C22 N21 N22 109.28(19) . .
C22 N21 B1 129.7(2) . .
N22 N21 B1 121.02(18) . .
C24 N22 N21 106.87(18) . .
C24 N22 Co 144.48(16) . .
N21 N22 Co 108.46(13) . .
C32 N31 N32 109.24(18) . .
C32 N31 B1 129.92(19) . .
N32 N31 B1 120.84(17) . .
C34 N32 N31 106.83(17) . .
C34 N32 Co 144.31(15) . .
N31 N32 Co 108.70(13) . .
N31 B1 N11 109.6(2) . .
N31 B1 N21 109.14(19) . .
N11 B1 N21 109.94(18) . .
N11 C12 C13 108.08(19) . .
N11 C12 C11 122.6(2) . .
C13 C12 C11 129.3(2) . .
C12 C13 C14 106.9(2) . .
N12 C14 C13 109.0(2) . .
N12 C14 C15 122.34(19) . .
C13 C14 C15 128.7(2) . .
C14 C15 C18 109.6(2) . .
C14 C15 C16 110.0(2) . .
C18 C15 C16 109.8(2) . .
C14 C15 C17 109.2(2) . .
C18 C15 C17 109.7(3) . .
C16 C15 C17 108.6(2) . .
N21 C22 C23 108.2(2) . .
N21 C22 C21 122.9(2) . .
C23 C22 C21 128.9(3) . .
C22 C23 C24 106.9(2) . .
N22 C24 C23 108.7(2) . .
N22 C24 C25 122.1(2) . .
C23 C24 C25 129.1(2) . .
C24 C25 C27 109.6(2) . .
C24 C25 C28 111.5(2) . .
C27 C25 C28 108.1(3) . .
C24 C25 C26 108.1(2) . .
C27 C25 C26 109.9(3) . .
C28 C25 C26 109.6(2) . .
N31 C32 C33 107.7(2) . .
N31 C32 C31 122.9(2) . .
C33 C32 C31 129.5(2) . .
C32 C33 C34 106.9(2) . .
N32 C34 C33 109.3(2) . .
N32 C34 C35 121.9(2) . .
C33 C34 C35 128.8(2) . .
C34 C35 C36 109.9(2) . .
C34 C35 C37 109.7(2) . .
C36 C35 C37 111.3(2) . .
C34 C35 C38 109.2(2) . .
C36 C35 C38 108.8(2) . .
C37 C35 C38 107.9(2) . .
O2 B2 C41 103.14(17) . .
O2 B2 C51 112.29(19) . .
C41 B2 C51 113.75(18) . .
O2 B2 C61 108.71(19) . .
C41 B2 C61 113.72(19) . .
C51 B2 C61 105.31(17) . .
H2 O2 B2 114(2) . .
H2 O2 H3 112(3) . .
B2 O2 H3 130.2(13) . .
H2 O2 O1 110(2) . .
B2 O2 O1 131.48(15) . .
H3 O2 O1 3.5(13) . .
C46 C41 C42 112.7(2) . .
C46 C41 B2 125.9(2) . .
C42 C41 B2 121.2(2) . .
F42 C42 C43 115.9(2) . .
F42 C42 C41 119.2(2) . .
C43 C42 C41 124.9(2) . .
F43 C43 C44 120.6(2) . .
F43 C43 C42 120.5(3) . .
C44 C43 C42 118.9(2) . .
F44 C44 C45 121.1(3) . .
F44 C44 C43 119.4(3) . .
C45 C44 C43 119.4(2) . .
F45 C45 C44 119.7(2) . .
F45 C45 C46 120.8(3) . .
C44 C45 C46 119.5(2) . .
F46 C46 C45 114.9(2) . .
F46 C46 C41 120.5(2) . .
C45 C46 C41 124.5(2) . .
C52 C51 C56 113.0(2) . .
C52 C51 B2 126.5(2) . .
C56 C51 B2 120.4(2) . .
F52 C52 C51 120.7(2) . .
F52 C52 C53 114.7(3) . .
C51 C52 C53 124.6(3) . .
F53 C53 C54 120.3(3) . .
F53 C53 C52 120.6(3) . .
C54 C53 C52 119.0(3) . .
F54 C54 C55 121.3(3) . .
F54 C54 C53 119.9(4) . .
C55 C54 C53 118.8(3) . .
F55 C55 C54 120.2(3) . .
F55 C55 C56 119.7(3) . .
C54 C55 C56 120.1(3) . .
F56 C56 C55 116.7(2) . .
F56 C56 C51 118.9(2) . .
C55 C56 C51 124.4(3) . .
C66 C61 C62 113.2(2) . .
C66 C61 B2 127.2(2) . .
C62 C61 B2 119.7(2) . .
F62 C62 C63 116.4(3) . .
F62 C62 C61 119.0(2) . .
C63 C62 C61 124.6(3) . .
F63 C63 C64 120.5(3) . .
F63 C63 C62 120.8(4) . .
C64 C63 C62 118.7(3) . .
F64 C64 C65 120.1(4) . .
F64 C64 C63 120.1(4) . .
C65 C64 C63 119.8(3) . .
F65 C65 C64 119.9(3) . .
F65 C65 C66 120.1(3) . .
C64 C65 C66 119.9(3) . .
F66 C66 C61 121.0(2) . .
F66 C66 C65 115.3(3) . .
C61 C66 C65 123.7(3) . .
C72 C71 C73 117.1(9) . 3_562
C71 C72 C73 124.0(8) . .
C71 C73 C72 118.9(8) 3_562 .

loop_
_geom_bond_atom_site_label_1
_geom_bond_atom_site_label_2
_geom_bond_distance
_geom_bond_site_symmetry_2
Co O1 1.9634(17) .
Co N12 2.0046(18) .
Co N22 2.0163(19) .
Co N32 2.0314(18) .
O1 H1 0.69(4) .
O1 H3 0.96(4) .
O1 O2 2.498(2) .
N11 C12 1.350(3) .
N11 N12 1.383(2) .
N11 B1 1.548(3) .
N12 C14 1.346(3) .
N21 C22 1.338(3) .
N21 N22 1.386(2) .
N21 B1 1.554(3) .
N22 C24 1.348(3) .
N31 C32 1.353(3) .
N31 N32 1.383(2) .
N31 B1 1.541(3) .
N32 C34 1.344(3) .
C11 C12 1.501(3) .
C12 C13 1.369(4) .
C13 C14 1.389(3) .
C14 C15 1.511(3) .
C15 C18 1.533(4) .
C15 C16 1.535(4) .
C15 C17 1.536(4) .
C21 C22 1.500(4) .
C22 C23 1.372(4) .
C23 C24 1.391(3) .
C24 C25 1.515(3) .
C25 C27 1.528(4) .
C25 C28 1.530(4) .
C25 C26 1.531(4) .
C31 C32 1.495(3) .
C32 C33 1.375(4) .
C33 C34 1.385(3) .
C34 C35 1.511(3) .
C35 C36 1.523(4) .
C35 C37 1.530(4) .
C35 C38 1.543(4) .
B2 O2 1.495(3) .
B2 C41 1.653(3) .
B2 C51 1.656(3) .
B2 C61 1.660(3) .
O2 H2 0.77(3) .
O2 H3 1.54(4) .
C41 C46 1.383(3) .
C41 C42 1.388(3) .
C42 F42 1.356(3) .
C42 C43 1.377(3) .
C43 F43 1.339(3) .
C43 C44 1.374(4) .
C44 F44 1.356(3) .
C44 C45 1.358(4) .
C45 F45 1.344(3) .
C45 C46 1.383(4) .
C46 F46 1.354(3) .
C51 C52 1.380(4) .
C51 C56 1.381(3) .
C52 F52 1.359(3) .
C52 C53 1.389(4) .
C53 F53 1.341(4) .
C53 C54 1.373(5) .
C54 F54 1.342(3) .
C54 C55 1.360(5) .
C55 F55 1.360(4) .
C55 C56 1.377(4) .
C56 F56 1.356(3) .
C61 C66 1.386(4) .
C61 C62 1.388(4) .
C62 F62 1.356(3) .
C62 C63 1.385(4) .
C63 F63 1.337(4) .
C63 C64 1.366(5) .
C64 F64 1.348(3) .
C64 C65 1.354(5) .
C65 F65 1.345(4) .
C65 C66 1.386(4) .
C66 F66 1.349(3) .
C71 C72 1.334(10) .
C71 C73 1.359(10) 3_562
C72 C73 1.369(10) .
C73 C71 1.359(10) 3_562
